data_4340941
loop_
_publ_author_name
'Zheng, Zhi-Peng'
'Ou, Yan-Jun'
'Hong, Xu-Jia'
'Wei, Lei-Ming'
'Wan, Lin-Tao'
'Zhou, Wo-Hua'
'Zhan, Qing-Guang'
'Cai, Yue-Peng'

_publ_section_title
;
 Anion-dependent assembly of four sensitized near-infrared luminescent
 heteronuclear Zn(II)-Yb(III) Schiff base complexes from a trinuclear
 Zn(II) complex.
;
_journal_issue 18
_journal_name_full 'Inorganic chemistry'
_journal_page_first 9625
_journal_page_last 9632
_journal_paper_doi 10.1021/ic501118b
_journal_volume 53
_journal_year 2014
_chemical_formula_sum 'C30 H30 N7 O13 Yb Zn'
_chemical_formula_weight 935.02
_chemical_name_systematic
; 
 ? 
;
_space_group_IT_number 15
_symmetry_cell_setting monoclinic
_symmetry_space_group_name_Hall '-C 2yc'
_symmetry_space_group_name_H-M 'C 1 2/c 1'
_atom_sites_solution_hydrogens geom
_atom_sites_solution_primary direct
_atom_sites_solution_secondary difmap
_audit_creation_method SHELXL-97
_cell_angle_alpha 90.00
_cell_angle_beta 130.2780(10)
_cell_angle_gamma 90.00
_cell_formula_units_Z 4
_cell_length_a 22.136(2)
_cell_length_b 12.9487(13)
_cell_length_c 16.835(3)
_cell_measurement_reflns_used 2011
_cell_measurement_temperature 298(2)
_cell_measurement_theta_max 21.78
_cell_measurement_theta_min 2.41
_cell_volume 3681.4(8)
_computing_cell_refinement 'Bruker SAINT'
_computing_data_collection 'Bruker APEX2'
_computing_data_reduction 'Bruker SAINT'
_computing_molecular_graphics 'Bruker SHELXTL'
_computing_publication_material 'Bruker SHELXTL'
_computing_structure_refinement 'SHELXL-97 (Sheldrick, 2008)'
_computing_structure_solution 'SHELXS-97 (Sheldrick, 2008)'
_diffrn_ambient_temperature 298(2)
_diffrn_measured_fraction_theta_full 0.996
_diffrn_measured_fraction_theta_max 0.996
_diffrn_measurement_device_type 'Bruker APEX-II CCD'
_diffrn_measurement_method '\f and \w scans'
_diffrn_radiation_monochromator graphite
_diffrn_radiation_source 'fine-focus sealed tube'
_diffrn_radiation_type MoK\a
_diffrn_radiation_wavelength 0.71073
_diffrn_reflns_av_R_equivalents 0.0409
_diffrn_reflns_av_sigmaI/netI 0.0467
_diffrn_reflns_limit_h_max 25
_diffrn_reflns_limit_h_min -26
_diffrn_reflns_limit_k_max 15
_diffrn_reflns_limit_k_min -15
_diffrn_reflns_limit_l_max 20
_diffrn_reflns_limit_l_min -16
_diffrn_reflns_number 9387
_diffrn_reflns_theta_full 25.25
_diffrn_reflns_theta_max 25.25
_diffrn_reflns_theta_min 1.98
_exptl_absorpt_coefficient_mu 3.247
_exptl_absorpt_correction_T_max 0.7587
_exptl_absorpt_correction_T_min 0.5222
_exptl_absorpt_correction_type multi-scan
_exptl_absorpt_process_details 'SADABS (Sheldrick, 1996)'
_exptl_crystal_colour colorless
_exptl_crystal_density_diffrn 1.687
_exptl_crystal_density_method 'not measured'
_exptl_crystal_description block
_exptl_crystal_F_000 1852
_exptl_crystal_size_max 0.23
_exptl_crystal_size_mid 0.16
_exptl_crystal_size_min 0.09
_refine_diff_density_max 1.087
_refine_diff_density_min -1.006
_refine_diff_density_rms 0.183
_refine_ls_extinction_method none
_refine_ls_goodness_of_fit_ref 1.087
_refine_ls_hydrogen_treatment constr
_refine_ls_matrix_type full
_refine_ls_number_parameters 238
_refine_ls_number_reflns 3331
_refine_ls_number_restraints 0
_refine_ls_restrained_S_all 1.087
_refine_ls_R_factor_all 0.0727
_refine_ls_R_factor_gt 0.0583
_refine_ls_shift/su_max 0.000
_refine_ls_shift/su_mean 0.000
_refine_ls_structure_factor_coef Fsqd
_refine_ls_weighting_details 'calc w=1/[\s^2^(Fo^2^)+(0.0990P)^2^+36.7687P] where P=(Fo^2^+2Fc^2^)/3'
_refine_ls_weighting_scheme calc
_refine_ls_wR_factor_gt 0.1730
_refine_ls_wR_factor_ref 0.1861
_reflns_number_gt 2646
_reflns_number_total 3331
_reflns_threshold_expression >2sigma(I)
_cod_data_source_file ic501118b_si_002.cif
_cod_data_source_block 991997(3)
_cod_depositor_comments
;
The following automatic conversions were performed:

'_symmetry_cell_setting' value 'Monoclinic' changed to 'monoclinic'
according to
/home/saulius/struct/COD-crude-data--automatic-downloads/rss-feeds/ACS/lib/dictionaries/cif_core.dic
dictionary named 'cif_core.dic' version 2.4.2 from 2011-04-26.

Automatic conversion script
Id: cif_fix_values 2281 2013-09-26 08:29:07Z andrius 

 Adding full bibliography for 4340939--4340944.cif.
;
_cod_original_sg_symbol_H-M C2/c
_cod_database_code 4340941

loop_
_symmetry_equiv_pos_as_xyz
'x, y, z'
'-x, y, -z+1/2'
'x+1/2, y+1/2, z'
'-x+1/2, y+1/2, -z+1/2'
'-x, -y, -z'
'x, -y, z-1/2'
'-x+1/2, -y+1/2, -z'
'x+1/2, -y+1/2, z-1/2'

loop_
_atom_site_label
_atom_site_type_symbol
_atom_site_fract_x
_atom_site_fract_y
_atom_site_fract_z
_atom_site_U_iso_or_equiv
_atom_site_adp_type
_atom_site_occupancy
_atom_site_symmetry_multiplicity
_atom_site_calc_flag
_atom_site_refinement_flags
Yb1 Yb 0.0000 0.76670(5) 0.2500 0.0469(3) Uani 1 2 d S
Zn1 Zn 0.0000 1.04725(10) 0.2500 0.0388(4) Uani 1 2 d S
O1 O -0.0334(3) 0.9227(4) 0.1538(4) 0.0348(13) Uani 1 1 d .
O2 O -0.1304(3) 0.7722(4) 0.0451(4) 0.0370(13) Uani 1 1 d .
O3 O 0.0248(4) 0.7175(5) 0.1260(5) 0.0490(16) Uani 1 1 d .
O4 O 0.1252(4) 0.7779(5) 0.2740(5) 0.0492(16) Uani 1 1 d .
O5 O 0.1386(5) 0.7198(7) 0.1658(6) 0.065(2) Uani 1 1 d .
O6 O 0.0630(4) 0.5860(5) 0.3036(6) 0.0571(18) Uani 1 1 d .
O7 O 0.0000 0.4405(9) 0.2500 0.088(4) Uani 1 2 d S
N1 N 0.1359(5) 1.1013(6) 0.3475(7) 0.047(2) Uani 1 1 d .
N2 N 0.0063(5) 1.1314(6) 0.1514(6) 0.0435(18) Uani 1 1 d .
N3 N 0.0977(5) 0.7358(6) 0.1884(7) 0.046(2) Uani 1 1 d .
N4 N 0.0000 0.5359(10) 0.2500 0.055(3) Uani 1 2 d S
C1 C 0.2044(7) 1.0645(9) 0.4363(10) 0.062(3) Uani 1 1 d .
H1 H 0.2027 1.0062 0.4671 0.074 Uiso 1 1 calc R
C2 C 0.2770(7) 1.1102(9) 0.4830(10) 0.064(3) Uani 1 1 d .
H2 H 0.3229 1.0848 0.5455 0.077 Uiso 1 1 calc R
C3 C 0.2797(7) 1.1924(11) 0.4360(11) 0.071(4) Uani 1 1 d .
H3 H 0.3278 1.2242 0.4657 0.085 Uiso 1 1 calc R
C4 C 0.2116(8) 1.2285(9) 0.3446(10) 0.061(3) Uani 1 1 d .
H4 H 0.2128 1.2846 0.3112 0.073 Uiso 1 1 calc R
C5 C 0.1403(6) 1.1806(7) 0.3023(8) 0.047(2) Uani 1 1 d .
C6 C 0.0637(7) 1.2166(8) 0.2028(10) 0.059(3) Uani 1 1 d .
H6A H 0.0426 1.2723 0.2171 0.071 Uiso 1 1 calc R
H6B H 0.0724 1.2428 0.1570 0.071 Uiso 1 1 calc R
C7 C -0.0275(6) 1.1080(7) 0.0593(8) 0.047(2) Uani 1 1 d .
H7 H -0.0172 1.1491 0.0240 0.057 Uiso 1 1 calc R
C8 C -0.0827(5) 1.0205(7) 0.0015(7) 0.042(2) Uani 1 1 d .
C9 C -0.1364(7) 1.0257(8) -0.1086(8) 0.056(3) Uani 1 1 d .
H9 H -0.1353 1.0820 -0.1419 0.068 Uiso 1 1 calc R
C10 C -0.1896(7) 0.9486(9) -0.1657(8) 0.065(3) Uani 1 1 d .
H10 H -0.2264 0.9549 -0.2377 0.078 Uiso 1 1 calc R
C11 C -0.1903(6) 0.8617(9) -0.1196(7) 0.053(2) Uani 1 1 d .
H11 H -0.2268 0.8094 -0.1603 0.063 Uiso 1 1 calc R
C12 C -0.1354(5) 0.8521(7) -0.0102(6) 0.0375(19) Uani 1 1 d .
C13 C -0.0814(5) 0.9338(7) 0.0508(6) 0.0349(18) Uani 1 1 d .
C14 C -0.1846(6) 0.6857(10) -0.0140(8) 0.067(4) Uani 1 1 d .
H14B H -0.2375 0.7120 -0.0688 0.081 Uiso 1 1 calc R
H14A H -0.1864 0.6429 0.0317 0.081 Uiso 1 1 calc R
C15 C -0.1579(10) 0.6208(10) -0.0618(11) 0.093(5) Uani 1 1 d .
H15A H -0.1333 0.6646 -0.0798 0.139 Uiso 1 1 calc R
H15B H -0.2029 0.5871 -0.1233 0.139 Uiso 1 1 calc R
H15C H -0.1206 0.5698 -0.0125 0.139 Uiso 1 1 calc R

loop_
_atom_site_aniso_label
_atom_site_aniso_U_11
_atom_site_aniso_U_22
_atom_site_aniso_U_33
_atom_site_aniso_U_23
_atom_site_aniso_U_13
_atom_site_aniso_U_12
Yb1 0.0442(4) 0.0453(4) 0.0424(4) 0.000 0.0240(3) 0.000
Zn1 0.0504(8) 0.0296(7) 0.0381(8) 0.000 0.0294(7) 0.000
O1 0.034(3) 0.031(3) 0.029(3) 0.003(2) 0.016(3) 0.004(2)
O2 0.029(3) 0.043(3) 0.023(3) 0.001(2) 0.009(2) -0.008(2)
O3 0.040(4) 0.067(4) 0.038(3) -0.010(3) 0.024(3) -0.005(3)
O4 0.030(3) 0.066(4) 0.041(4) -0.002(3) 0.018(3) -0.004(3)
O5 0.051(4) 0.097(6) 0.062(5) 0.010(4) 0.043(4) 0.014(4)
O6 0.060(4) 0.042(4) 0.057(4) 0.002(3) 0.032(4) 0.012(3)
O7 0.108(10) 0.033(6) 0.111(11) 0.000 0.066(9) 0.000
N1 0.045(4) 0.040(4) 0.073(6) -0.006(4) 0.046(5) -0.007(3)
N2 0.051(5) 0.039(4) 0.052(5) -0.003(4) 0.039(4) -0.005(3)
N3 0.036(4) 0.057(5) 0.044(5) 0.020(4) 0.025(4) 0.014(4)
N4 0.065(8) 0.050(7) 0.052(7) 0.000 0.039(7) 0.000
C1 0.064(7) 0.053(6) 0.094(9) -0.003(6) 0.063(7) -0.003(5)
C2 0.050(6) 0.076(8) 0.080(8) -0.017(6) 0.049(6) -0.002(5)
C3 0.064(7) 0.096(9) 0.084(9) -0.051(8) 0.063(8) -0.042(7)
C4 0.078(8) 0.063(7) 0.076(8) -0.035(6) 0.065(8) -0.036(6)
C5 0.063(6) 0.040(5) 0.065(6) -0.023(5) 0.054(6) -0.021(5)
C6 0.082(8) 0.038(5) 0.077(8) -0.009(5) 0.060(7) -0.016(5)
C7 0.064(6) 0.037(5) 0.065(7) 0.014(5) 0.052(6) 0.011(4)
C8 0.045(5) 0.044(5) 0.040(5) 0.004(4) 0.029(4) 0.002(4)
C9 0.077(7) 0.054(6) 0.042(5) 0.012(5) 0.040(6) 0.015(5)
C10 0.079(8) 0.064(7) 0.029(5) 0.012(5) 0.025(5) 0.010(6)
C11 0.045(5) 0.061(6) 0.034(5) -0.003(5) 0.017(4) -0.005(5)
C12 0.029(4) 0.044(5) 0.030(4) 0.007(4) 0.015(4) 0.007(4)
C13 0.029(4) 0.039(4) 0.031(4) 0.002(4) 0.016(4) 0.006(3)
C14 0.054(6) 0.075(7) 0.037(5) -0.003(5) 0.013(5) -0.042(6)
C15 0.141(14) 0.059(7) 0.064(8) -0.024(6) 0.059(9) -0.046(8)

loop_
_atom_type_symbol
_atom_type_description
_atom_type_scat_dispersion_real
_atom_type_scat_dispersion_imag
_atom_type_scat_source
C C 0.0033 0.0016 'International Tables Vol C Tables 4.2.6.8 and 6.1.1.4'
H H 0.0000 0.0000 'International Tables Vol C Tables 4.2.6.8 and 6.1.1.4'
N N 0.0061 0.0033 'International Tables Vol C Tables 4.2.6.8 and 6.1.1.4'
O O 0.0106 0.0060 'International Tables Vol C Tables 4.2.6.8 and 6.1.1.4'
Zn Zn 0.2839 1.4301 'International Tables Vol C Tables 4.2.6.8 and 6.1.1.4'
Yb Yb -0.3850 5.5486 'International Tables Vol C Tables 4.2.6.8 and 6.1.1.4'

loop_
_geom_angle_atom_site_label_1
_geom_angle_atom_site_label_2
_geom_angle_atom_site_label_3
_geom_angle
_geom_angle_site_symmetry_1
_geom_angle_site_symmetry_3
O1 Yb1 O1 64.5(3) 2 .
O1 Yb1 O4 91.0(2) 2 .
O1 Yb1 O4 83.5(2) . .
O1 Yb1 O4 83.5(2) 2 2
O1 Yb1 O4 91.0(2) . 2
O4 Yb1 O4 173.5(3) . 2
O1 Yb1 O3 128.9(2) 2 .
O1 Yb1 O3 78.0(2) . .
O4 Yb1 O3 49.8(2) . .
O4 Yb1 O3 132.4(2) 2 .
O1 Yb1 O3 78.0(2) 2 2
O1 Yb1 O3 128.9(2) . 2
O4 Yb1 O3 132.4(2) . 2
O4 Yb1 O3 49.8(2) 2 2
O3 Yb1 O3 151.2(3) . 2
O1 Yb1 O6 150.2(2) 2 2
O1 Yb1 O6 132.2(2) . 2
O4 Yb1 O6 113.4(2) . 2
O4 Yb1 O6 73.0(2) 2 2
O3 Yb1 O6 80.8(2) . 2
O3 Yb1 O6 72.9(2) 2 2
O1 Yb1 O6 132.2(2) 2 .
O1 Yb1 O6 150.2(2) . .
O4 Yb1 O6 73.0(2) . .
O4 Yb1 O6 113.4(2) 2 .
O3 Yb1 O6 72.9(2) . .
O3 Yb1 O6 80.8(2) 2 .
O6 Yb1 O6 48.9(3) 2 .
O1 Yb1 O2 60.48(17) 2 2
O1 Yb1 O2 116.65(18) . 2
O4 Yb1 O2 69.0(2) . 2
O4 Yb1 O2 110.9(2) 2 2
O3 Yb1 O2 115.5(2) . 2
O3 Yb1 O2 65.3(2) 2 2
O6 Yb1 O2 111.1(2) 2 2
O6 Yb1 O2 71.8(2) . 2
O1 Yb1 O2 116.65(18) 2 .
O1 Yb1 O2 60.48(17) . .
O4 Yb1 O2 110.9(2) . .
O4 Yb1 O2 69.0(2) 2 .
O3 Yb1 O2 65.3(2) . .
O3 Yb1 O2 115.5(2) 2 .
O6 Yb1 O2 71.8(2) 2 .
O6 Yb1 O2 111.1(2) . .
O2 Yb1 O2 177.0(2) 2 .
O1 Yb1 N3 81.5(2) 2 2
O1 Yb1 N3 112.0(2) . 2
O4 Yb1 N3 157.1(2) . 2
O4 Yb1 N3 25.1(2) 2 2
O3 Yb1 N3 147.2(2) . 2
O3 Yb1 N3 24.8(2) 2 2
O6 Yb1 N3 69.4(2) 2 2
O6 Yb1 N3 96.1(2) . 2
O2 Yb1 N3 88.6(2) 2 2
O2 Yb1 N3 91.8(2) . 2
O1 Zn1 O1 76.6(3) . 2
O1 Zn1 N2 150.6(3) . 2
O1 Zn1 N2 87.5(3) 2 2
O1 Zn1 N2 87.5(3) . .
O1 Zn1 N2 150.6(3) 2 .
N2 Zn1 N2 116.3(4) 2 .
O1 Zn1 N1 114.7(2) . .
O1 Zn1 N1 92.1(3) 2 .
N2 Zn1 N1 90.1(3) 2 .
N2 Zn1 N1 72.1(3) . .
O1 Zn1 N1 92.1(3) . 2
O1 Zn1 N1 114.7(2) 2 2
N2 Zn1 N1 72.1(3) 2 2
N2 Zn1 N1 90.1(3) . 2
N1 Zn1 N1 146.3(4) . 2
C13 O1 Zn1 121.2(5) . .
C13 O1 Yb1 127.7(5) . .
Zn1 O1 Yb1 109.5(2) . .
C12 O2 C14 116.9(7) . .
C12 O2 Yb1 116.3(5) . .
C14 O2 Yb1 125.1(5) . .
N3 O3 Yb1 96.2(5) . .
N3 O4 Yb1 97.0(5) . .
N4 O6 Yb1 97.0(6) . .
C5 N1 C1 117.6(8) . .
C5 N1 Zn1 111.0(7) . .
C1 N1 Zn1 131.4(7) . .
C7 N2 C6 120.8(9) . .
C7 N2 Zn1 124.9(7) . .
C6 N2 Zn1 113.8(7) . .
O5 N3 O3 121.7(9) . .
O5 N3 O4 121.7(8) . .
O3 N3 O4 116.5(8) . .
O7 N4 O6 121.4(6) . .
O7 N4 O6 121.4(6) . 2
O6 N4 O6 117.2(11) . 2
N1 C1 C2 122.5(11) . .
N1 C1 H1 118.8 . .
C2 C1 H1 118.8 . .
C3 C2 C1 118.6(12) . .
C3 C2 H2 120.7 . .
C1 C2 H2 120.7 . .
C2 C3 C4 119.7(10) . .
C2 C3 H3 120.2 . .
C4 C3 H3 120.2 . .
C3 C4 C5 119.2(11) . .
C3 C4 H4 120.4 . .
C5 C4 H4 120.4 . .
N1 C5 C4 122.4(11) . .
N1 C5 C6 115.8(8) . .
C4 C5 C6 121.8(10) . .
N2 C6 C5 110.5(8) . .
N2 C6 H6A 109.6 . .
C5 C6 H6A 109.6 . .
N2 C6 H6B 109.6 . .
C5 C6 H6B 109.6 . .
H6A C6 H6B 108.1 . .
N2 C7 C8 125.6(9) . .
N2 C7 H7 117.2 . .
C8 C7 H7 117.2 . .
C13 C8 C9 119.8(9) . .
C13 C8 C7 122.5(8) . .
C9 C8 C7 117.6(9) . .
C10 C9 C8 120.2(10) . .
C10 C9 H9 119.9 . .
C8 C9 H9 119.9 . .
C9 C10 C11 121.6(9) . .
C9 C10 H10 119.2 . .
C11 C10 H10 119.2 . .
C10 C11 C12 119.6(10) . .
C10 C11 H11 120.2 . .
C12 C11 H11 120.2 . .
O2 C12 C11 125.9(8) . .
O2 C12 C13 114.7(7) . .
C11 C12 C13 119.3(8) . .
O1 C13 C8 123.9(8) . .
O1 C13 C12 116.8(8) . .
C8 C13 C12 119.3(8) . .
O2 C14 C15 110.7(9) . .
O2 C14 H14B 109.5 . .
C15 C14 H14B 109.5 . .
O2 C14 H14A 109.5 . .
C15 C14 H14A 109.5 . .
H14B C14 H14A 108.1 . .
C14 C15 H15A 109.5 . .
C14 C15 H15B 109.5 . .
H15A C15 H15B 109.5 . .
C14 C15 H15C 109.5 . .
H15A C15 H15C 109.5 . .
H15B C15 H15C 109.5 . .

loop_
_geom_bond_atom_site_label_1
_geom_bond_atom_site_label_2
_geom_bond_distance
_geom_bond_site_symmetry_2
Yb1 O1 2.388(5) 2
Yb1 O1 2.388(5) .
Yb1 O4 2.534(6) .
Yb1 O4 2.534(6) 2
Yb1 O3 2.559(7) .
Yb1 O3 2.559(7) 2
Yb1 O6 2.570(6) 2
Yb1 O6 2.570(6) .
Yb1 O2 2.713(5) 2
Yb1 O2 2.713(5) .
Yb1 N3 2.969(8) 2
Zn1 O1 2.055(6) .
Zn1 O1 2.055(6) 2
Zn1 N2 2.065(8) 2
Zn1 N2 2.065(8) .
Zn1 N1 2.418(8) .
Zn1 N1 2.418(8) 2
O1 C13 1.332(10) .
O2 C12 1.348(10) .
O2 C14 1.463(11) .
O3 N3 1.254(10) .
O4 N3 1.268(11) .
O5 N3 1.205(11) .
O6 N4 1.246(9) .
O7 N4 1.235(16) .
N1 C5 1.319(12) .
N1 C1 1.354(15) .
N2 C7 1.246(12) .
N2 C6 1.468(12) .
N4 O6 1.246(9) 2
C1 C2 1.384(16) .
C1 H1 0.9300 .
C2 C3 1.352(18) .
C2 H2 0.9300 .
C3 C4 1.363(19) .
C3 H3 0.9300 .
C4 C5 1.388(14) .
C4 H4 0.9300 .
C5 C6 1.492(16) .
C6 H6A 0.9700 .
C6 H6B 0.9700 .
C7 C8 1.478(14) .
C7 H7 0.9300 .
C8 C13 1.385(12) .
C8 C9 1.416(13) .
C9 C10 1.357(16) .
C9 H9 0.9300 .
C10 C11 1.373(16) .
C10 H10 0.9300 .
C11 C12 1.411(12) .
C11 H11 0.9300 .
C12 C13 1.420(12) .
C14 C15 1.52(2) .
C14 H14B 0.9700 .
C14 H14A 0.9700 .
C15 H15A 0.9600 .
C15 H15B 0.9600 .
C15 H15C 0.9600 .

loop_
_geom_torsion_atom_site_label_1
_geom_torsion_atom_site_label_2
_geom_torsion_atom_site_label_3
_geom_torsion_atom_site_label_4
_geom_torsion
_geom_torsion_site_symmetry_1
_geom_torsion_site_symmetry_4
O1 Zn1 O1 C13 166.6(7) 2 .
N2 Zn1 O1 C13 107.4(7) 2 .
N2 Zn1 O1 C13 -38.4(6) . .
N1 Zn1 O1 C13 -107.3(6) . .
N1 Zn1 O1 C13 51.7(6) 2 .
O1 Zn1 O1 Yb1 0.0 2 .
N2 Zn1 O1 Yb1 -59.2(6) 2 .
N2 Zn1 O1 Yb1 155.0(3) . .
N1 Zn1 O1 Yb1 86.1(3) . .
N1 Zn1 O1 Yb1 -114.9(3) 2 .
O1 Yb1 O1 C13 -165.5(8) 2 .
O4 Yb1 O1 C13 100.3(6) . .
O4 Yb1 O1 C13 -83.2(6) 2 .
O3 Yb1 O1 C13 50.1(6) . .
O3 Yb1 O1 C13 -118.4(6) 2 .
O6 Yb1 O1 C13 -15.5(8) 2 .
O6 Yb1 O1 C13 62.8(8) . .
O2 Yb1 O1 C13 162.8(6) 2 .
O2 Yb1 O1 C13 -18.2(6) . .
N3 Yb1 O1 C13 -97.2(6) 2 .
O1 Yb1 O1 Zn1 0.0 2 .
O4 Yb1 O1 Zn1 -94.2(3) . .
O4 Yb1 O1 Zn1 82.3(3) 2 .
O3 Yb1 O1 Zn1 -144.4(3) . .
O3 Yb1 O1 Zn1 47.1(4) 2 .
O6 Yb1 O1 Zn1 150.0(3) 2 .
O6 Yb1 O1 Zn1 -131.7(4) . .
O2 Yb1 O1 Zn1 -31.7(3) 2 .
O2 Yb1 O1 Zn1 147.3(3) . .
N3 Yb1 O1 Zn1 68.3(3) 2 .
O1 Yb1 O2 C12 48.8(6) 2 .
O1 Yb1 O2 C12 15.8(5) . .
O4 Yb1 O2 C12 -53.4(6) . .
O4 Yb1 O2 C12 119.6(6) 2 .
O3 Yb1 O2 C12 -74.1(6) . .
O3 Yb1 O2 C12 137.8(6) 2 .
O6 Yb1 O2 C12 -162.2(6) 2 .
O6 Yb1 O2 C12 -132.5(6) . .
O2 Yb1 O2 C12 32.5(6) 2 .
N3 Yb1 O2 C12 130.2(6) 2 .
O1 Yb1 O2 C14 -146.4(8) 2 .
O1 Yb1 O2 C14 -179.4(9) . .
O4 Yb1 O2 C14 111.4(8) . .
O4 Yb1 O2 C14 -75.6(8) 2 .
O3 Yb1 O2 C14 90.7(8) . .
O3 Yb1 O2 C14 -57.4(8) 2 .
O6 Yb1 O2 C14 2.6(8) 2 .
O6 Yb1 O2 C14 32.3(8) . .
O2 Yb1 O2 C14 -162.7(8) 2 .
N3 Yb1 O2 C14 -65.0(8) 2 .
O1 Yb1 O3 N3 53.2(6) 2 .
O1 Yb1 O3 N3 95.7(5) . .
O4 Yb1 O3 N3 4.2(5) . .
O4 Yb1 O3 N3 175.9(4) 2 .
O3 Yb1 O3 N3 -103.0(5) 2 .
O6 Yb1 O3 N3 -127.4(5) 2 .
O6 Yb1 O3 N3 -77.7(5) . .
O2 Yb1 O3 N3 -18.3(6) 2 .
O2 Yb1 O3 N3 158.5(6) . .
N3 Yb1 O3 N3 -152.0(6) 2 .
O1 Yb1 O4 N3 -148.1(5) 2 .
O1 Yb1 O4 N3 -84.0(5) . .
O4 Yb1 O4 N3 -116.2(5) 2 .
O3 Yb1 O4 N3 -4.1(5) . .
O3 Yb1 O4 N3 137.3(5) 2 .
O6 Yb1 O4 N3 49.5(6) 2 .
O6 Yb1 O4 N3 77.6(5) . .
O2 Yb1 O4 N3 154.2(5) 2 .
O2 Yb1 O4 N3 -29.0(5) . .
N3 Yb1 O4 N3 141.6(8) 2 .
O1 Yb1 O6 N4 139.8(3) 2 .
O1 Yb1 O6 N4 -105.7(5) . .
O4 Yb1 O6 N4 -144.9(5) . .
O4 Yb1 O6 N4 36.8(5) 2 .
O3 Yb1 O6 N4 -92.7(4) . .
O3 Yb1 O6 N4 75.3(4) 2 .
O6 Yb1 O6 N4 0.000(1) 2 .
O2 Yb1 O6 N4 142.2(5) 2 .
O2 Yb1 O6 N4 -38.6(5) . .
N3 Yb1 O6 N4 55.7(4) 2 .
O1 Zn1 N1 C5 98.7(6) . .
O1 Zn1 N1 C5 174.9(6) 2 .
N2 Zn1 N1 C5 -97.5(6) 2 .
N2 Zn1 N1 C5 20.2(6) . .
N1 Zn1 N1 C5 -41.0(6) 2 .
O1 Zn1 N1 C1 -80.9(9) . .
O1 Zn1 N1 C1 -4.7(9) 2 .
N2 Zn1 N1 C1 82.9(9) 2 .
N2 Zn1 N1 C1 -159.4(10) . .
N1 Zn1 N1 C1 139.4(9) 2 .
O1 Zn1 N2 C7 20.5(8) . .
O1 Zn1 N2 C7 77.3(10) 2 .
N2 Zn1 N2 C7 -141.5(9) 2 .
N1 Zn1 N2 C7 137.5(9) . .
N1 Zn1 N2 C7 -71.6(8) 2 .
O1 Zn1 N2 C6 -151.7(7) . .
O1 Zn1 N2 C6 -95.0(8) 2 .
N2 Zn1 N2 C6 46.2(6) 2 .
N1 Zn1 N2 C6 -34.7(7) . .
N1 Zn1 N2 C6 116.2(7) 2 .
Yb1 O3 N3 O5 177.1(8) . .
Yb1 O3 N3 O4 -7.1(8) . .
Yb1 O4 N3 O5 -177.0(8) . .
Yb1 O4 N3 O3 7.2(8) . .
Yb1 O6 N4 O7 180.0 . .
Yb1 O6 N4 O6 0.0 . 2
C5 N1 C1 C2 3.7(15) . .
Zn1 N1 C1 C2 -176.8(7) . .
N1 C1 C2 C3 -2.5(17) . .
C1 C2 C3 C4 0.3(16) . .
C2 C3 C4 C5 0.7(16) . .
C1 N1 C5 C4 -2.6(14) . .
Zn1 N1 C5 C4 177.8(7) . .
C1 N1 C5 C6 178.1(9) . .
Zn1 N1 C5 C6 -1.6(10) . .
C3 C4 C5 N1 0.5(15) . .
C3 C4 C5 C6 179.8(10) . .
C7 N2 C6 C5 -126.1(10) . .
Zn1 N2 C6 C5 46.6(10) . .
N1 C5 C6 N2 -26.5(12) . .
C4 C5 C6 N2 154.2(9) . .
C6 N2 C7 C8 176.3(9) . .
Zn1 N2 C7 C8 4.6(14) . .
N2 C7 C8 C13 -24.4(15) . .
N2 C7 C8 C9 157.9(10) . .
C13 C8 C9 C10 3.7(16) . .
C7 C8 C9 C10 -178.5(10) . .
C8 C9 C10 C11 -3.5(18) . .
C9 C10 C11 C12 0.9(18) . .
C14 O2 C12 C11 2.9(14) . .
Yb1 O2 C12 C11 169.0(8) . .
C14 O2 C12 C13 -179.8(9) . .
Yb1 O2 C12 C13 -13.7(9) . .
C10 C11 C12 O2 178.7(10) . .
C10 C11 C12 C13 1.6(15) . .
Zn1 O1 C13 C8 33.0(11) . .
Yb1 O1 C13 C8 -163.1(6) . .
Zn1 O1 C13 C12 -145.2(6) . .
Yb1 O1 C13 C12 18.7(10) . .
C9 C8 C13 O1 -179.4(8) . .
C7 C8 C13 O1 2.9(14) . .
C9 C8 C13 C12 -1.3(13) . .
C7 C8 C13 C12 -178.9(8) . .
O2 C12 C13 O1 -0.5(11) . .
C11 C12 C13 O1 177.0(8) . .
O2 C12 C13 C8 -178.8(8) . .
C11 C12 C13 C8 -1.3(13) . .
C12 O2 C14 C15 75.0(12) . .
Yb1 O2 C14 C15 -89.7(10) . .
